data_2209190
loop_
_publ_author_name
'Fleischer, Holger'
'Heller, Cathrin'
'Schollmeyer, Dieter'

_publ_section_title
;
 Poly[bis(\m-pentafluorobenzenethiolato)lead(II)]
;
_journal_coeditor_code HB2053
_journal_issue 6
_journal_name_full 'Acta Crystallographica Section E'
_journal_page_first m1365
_journal_page_last m1367
_journal_paper_doi 10.1107/S1600536806018563
_journal_volume 62
_journal_year 2006
_chemical_formula_iupac '[Pb (C6 F5 S1)2]'
_chemical_formula_moiety 'C12 F10 Pb S2'
_chemical_formula_sum 'C12 F10 Pb S2'
_chemical_formula_weight 605.43
_chemical_name_systematic
;
Poly[bis(\m-pentafluorobenzenethiolato)lead(II)]
;
_space_group_IT_number 14
_symmetry_cell_setting monoclinic
_symmetry_space_group_name_Hall '-P 2ybc'
_symmetry_space_group_name_H-M 'P 1 21/c 1'
_atom_sites_solution_primary direct
_atom_sites_solution_secondary difmap
_audit_creation_method SHELXL-97
_cell_angle_alpha 90.00
_cell_angle_beta 95.6470(10)
_cell_angle_gamma 90.00
_cell_formula_units_Z 6
_cell_length_a 14.7217(5)
_cell_length_b 13.7581(5)
_cell_length_c 10.5960(4)
_cell_measurement_reflns_used 8121
_cell_measurement_temperature 298(2)
_cell_measurement_theta_max 28
_cell_measurement_theta_min 2.4
_cell_volume 2135.73(13)
_computing_cell_refinement 'SAINT (Bruker, 1998)'
_computing_data_collection 'SMART (Bruker, 1998)'
_computing_data_reduction SAINT
_computing_molecular_graphics 'ORTEP-3 (Farrugia, 1997)'
_computing_publication_material SHELXL97
_computing_structure_refinement 'SHELXL97 (Sheldrick, 1997)'
_computing_structure_solution 'SIR92 (Altomare <i>et al.</i>,  1994)'
_diffrn_ambient_temperature 298(2)
_diffrn_measured_fraction_theta_full 0.999
_diffrn_measured_fraction_theta_max 0.999
_diffrn_measurement_device three-circle
_diffrn_measurement_device_type 'Bruker SMART CCD'
_diffrn_measurement_method \w
_diffrn_radiation_monochromator graphite
_diffrn_radiation_type MoK\a
_diffrn_radiation_wavelength 0.71069
_diffrn_reflns_av_R_equivalents 0.1611
_diffrn_reflns_av_sigmaI/netI 0.0809
_diffrn_reflns_limit_h_max 19
_diffrn_reflns_limit_h_min -19
_diffrn_reflns_limit_k_max 18
_diffrn_reflns_limit_k_min -18
_diffrn_reflns_limit_l_max 14
_diffrn_reflns_limit_l_min -14
_diffrn_reflns_number 32252
_diffrn_reflns_theta_full 28.29
_diffrn_reflns_theta_max 28.29
_diffrn_reflns_theta_min 2.03
_diffrn_standards_decay_% 0
_diffrn_standards_number 0
_exptl_absorpt_coefficient_mu 12.254
_exptl_absorpt_correction_T_max 0.30
_exptl_absorpt_correction_T_min 0.03
_exptl_absorpt_correction_type multi-scan
_exptl_absorpt_process_details '(SORTAV; Blessing, 1995)'
_exptl_crystal_colour yellow
_exptl_crystal_density_diffrn 2.824
_exptl_crystal_density_method 'not measured'
_exptl_crystal_description plate
_exptl_crystal_F_000 1656
_exptl_crystal_size_max 0.28
_exptl_crystal_size_mid 0.24
_exptl_crystal_size_min 0.09
_refine_diff_density_max 2.224
_refine_diff_density_min -1.575
_refine_ls_extinction_method none
_refine_ls_goodness_of_fit_ref 1.010
_refine_ls_matrix_type full
_refine_ls_number_parameters 340
_refine_ls_number_reflns 5306
_refine_ls_number_restraints 0
_refine_ls_restrained_S_all 1.010
_refine_ls_R_factor_all 0.0836
_refine_ls_R_factor_gt 0.0509
_refine_ls_shift/su_max 0.000
_refine_ls_shift/su_mean 0.000
_refine_ls_structure_factor_coef Fsqd
_refine_ls_weighting_details 'calc w=1/[\s^2^(Fo^2^)+(0.076P)^2^+4.1862P] where P=(Fo^2^+2Fc^2^)/3'
_refine_ls_weighting_scheme calc
_refine_ls_wR_factor_obs 0.1208
_refine_ls_wR_factor_ref 0.1492
_reflns_number_gt 3532
_reflns_number_total 5306
_reflns_threshold_expression I>2\s(I)
_cod_data_source_file hb2053.cif
_cod_data_source_block I
_cod_original_sg_symbol_H-M 'P 21/c'
_cod_database_code 2209190
_cod_database_fobs_code 2209190

loop_
_symmetry_equiv_pos_as_xyz
'x, y, z'
'-x, y+1/2, -z+1/2'
'-x, -y, -z'
'x, -y-1/2, z-1/2'

loop_
_atom_site_type_symbol
_atom_site_label
_atom_site_fract_x
_atom_site_fract_y
_atom_site_fract_z
_atom_site_U_iso_or_equiv
_atom_site_adp_type
_atom_site_calc_flag
_atom_site_refinement_flags
_atom_site_occupancy
Pb Pb1 0.5000 0.5000 0.5000 0.05137(16) Uani d S 1
Pb Pb2 0.51081(2) 0.33516(3) 0.15769(3) 0.05254(14) Uani d . 1
S S1 0.5479(2) 0.64837(18) 0.3139(3) 0.0591(6) Uani d . 1
C C1 0.6662(7) 0.6580(6) 0.3398(9) 0.050(2) Uani d . 1
C C2 0.7211(9) 0.6009(8) 0.2709(10) 0.063(3) Uani d . 1
C C3 0.8152(10) 0.6078(10) 0.2843(12) 0.075(3) Uani d . 1
C C4 0.8573(8) 0.6744(10) 0.3658(13) 0.074(3) Uani d . 1
C C5 0.8056(8) 0.7317(8) 0.4379(10) 0.060(2) Uani d . 1
C C6 0.7127(8) 0.7239(7) 0.4252(9) 0.054(2) Uani d . 1
F F2 0.6822(6) 0.5361(5) 0.1889(7) 0.084(2) Uani d . 1
F F3 0.8639(6) 0.5513(7) 0.2147(8) 0.103(3) Uani d . 1
F F4 0.9481(5) 0.6837(7) 0.3774(9) 0.108(3) Uani d . 1
F F5 0.8453(6) 0.7980(6) 0.5190(7) 0.089(2) Uani d . 1
F F6 0.6630(4) 0.7838(4) 0.4935(5) 0.0630(14) Uani d . 1
S S2 0.37825(17) 0.38874(16) 0.3029(2) 0.0480(5) Uani d . 1
C C7 0.2967(6) 0.4544(6) 0.2072(7) 0.0437(18) Uani d . 1
C C8 0.3179(7) 0.5166(6) 0.1106(9) 0.050(2) Uani d . 1
C C9 0.2523(8) 0.5694(7) 0.0385(8) 0.053(2) Uani d . 1
C C10 0.1621(8) 0.5592(8) 0.0598(10) 0.063(3) Uani d . 1
C C11 0.1372(7) 0.4989(8) 0.1537(10) 0.060(2) Uani d . 1
C C12 0.2045(7) 0.4465(7) 0.2246(9) 0.053(2) Uani d . 1
F F8 0.4050(4) 0.5277(5) 0.0852(6) 0.0655(15) Uani d . 1
F F9 0.2756(5) 0.6314(5) -0.0517(6) 0.0736(18) Uani d . 1
F F10 0.0978(5) 0.6118(6) -0.0091(7) 0.091(2) Uani d . 1
F F11 0.0496(5) 0.4888(7) 0.1736(9) 0.094(2) Uani d . 1
F F12 0.1785(4) 0.3855(5) 0.3135(6) 0.0665(15) Uani d . 1
S S3 0.59071(16) 0.32156(18) 0.3998(2) 0.0525(5) Uani d . 1
C C13 0.7067(6) 0.3294(6) 0.3796(8) 0.0439(17) Uani d . 1
C C14 0.7485(7) 0.2704(7) 0.2951(8) 0.049(2) Uani d . 1
C C15 0.8393(7) 0.2720(8) 0.2827(9) 0.057(2) Uani d . 1
C C16 0.8951(7) 0.3338(8) 0.3560(10) 0.061(2) Uani d . 1
C C17 0.8580(7) 0.3956(8) 0.4399(10) 0.057(2) Uani d . 1
C C18 0.7655(8) 0.3925(7) 0.4496(9) 0.056(2) Uani d . 1
F F14 0.6950(4) 0.2074(4) 0.2208(5) 0.0623(14) Uani d . 1
F F15 0.8759(5) 0.2129(6) 0.2004(6) 0.0796(19) Uani d . 1
F F16 0.9836(4) 0.3380(6) 0.3450(7) 0.088(2) Uani d . 1
F F17 0.9098(5) 0.4585(6) 0.5100(8) 0.086(2) Uani d . 1
F F18 0.7298(5) 0.4535(5) 0.5323(6) 0.0686(16) Uani d . 1

loop_
_atom_site_aniso_label
_atom_site_aniso_U_11
_atom_site_aniso_U_22
_atom_site_aniso_U_33
_atom_site_aniso_U_12
_atom_site_aniso_U_13
_atom_site_aniso_U_23
Pb1 0.0585(3) 0.0437(3) 0.0515(3) -0.0045(2) 0.0035(2) 0.00125(19)
Pb2 0.0508(2) 0.0550(2) 0.0527(2) -0.00188(15) 0.00916(15) 0.00094(15)
S1 0.0603(15) 0.0485(13) 0.0678(15) -0.0065(10) 0.0039(12) 0.0085(10)
C1 0.057(5) 0.042(4) 0.052(5) 0.005(4) 0.013(4) 0.009(4)
C2 0.083(8) 0.052(5) 0.053(5) 0.013(5) 0.010(5) 0.011(4)
C3 0.081(9) 0.078(8) 0.068(7) 0.029(7) 0.022(6) 0.019(6)
C4 0.056(6) 0.085(8) 0.081(8) 0.016(6) 0.012(6) 0.033(7)
C5 0.058(6) 0.062(6) 0.056(5) -0.011(5) -0.010(5) 0.014(5)
C6 0.069(6) 0.044(5) 0.048(5) 0.004(4) 0.005(4) 0.006(4)
F2 0.112(6) 0.066(4) 0.074(4) 0.008(4) 0.019(4) -0.012(3)
F3 0.106(6) 0.112(6) 0.099(5) 0.048(5) 0.045(5) 0.017(5)
F4 0.053(4) 0.146(8) 0.127(7) 0.013(4) 0.013(4) 0.042(6)
F5 0.088(5) 0.085(5) 0.089(5) -0.017(4) -0.020(4) 0.011(4)
F6 0.077(4) 0.056(3) 0.055(3) 0.010(3) 0.006(3) -0.002(3)
S2 0.0559(13) 0.0452(11) 0.0424(10) 0.0048(9) 0.0021(9) -0.0006(8)
C7 0.051(5) 0.042(4) 0.037(4) 0.005(4) -0.001(3) -0.003(3)
C8 0.061(6) 0.042(4) 0.047(4) -0.007(4) 0.005(4) -0.003(3)
C9 0.072(7) 0.043(5) 0.043(4) 0.002(4) 0.000(4) 0.005(4)
C10 0.075(7) 0.056(6) 0.055(5) 0.014(5) -0.011(5) -0.006(4)
C11 0.039(5) 0.074(7) 0.065(6) -0.003(5) -0.007(4) -0.011(5)
C12 0.051(5) 0.055(5) 0.052(5) 0.001(4) 0.000(4) -0.004(4)
F8 0.068(4) 0.065(3) 0.064(3) -0.010(3) 0.012(3) 0.014(3)
F9 0.110(6) 0.054(3) 0.055(3) 0.003(3) 0.001(3) 0.013(3)
F10 0.088(5) 0.085(5) 0.093(5) 0.027(4) -0.026(4) 0.008(4)
F11 0.055(4) 0.113(6) 0.113(6) 0.002(4) 0.002(4) 0.013(5)
F12 0.058(4) 0.074(4) 0.068(3) -0.008(3) 0.011(3) 0.013(3)
S3 0.0453(12) 0.0562(13) 0.0559(12) -0.0013(10) 0.0050(10) 0.0027(10)
C13 0.044(4) 0.040(4) 0.048(4) 0.001(4) 0.001(3) 0.008(3)
C14 0.055(5) 0.047(5) 0.044(4) 0.003(4) 0.000(4) 0.005(4)
C15 0.059(6) 0.060(6) 0.054(5) 0.010(5) 0.012(5) 0.007(4)
C16 0.048(5) 0.071(7) 0.064(6) -0.003(5) 0.010(5) 0.009(5)
C17 0.053(6) 0.055(5) 0.059(5) -0.008(4) -0.003(4) 0.004(4)
C18 0.075(7) 0.047(5) 0.046(5) 0.004(5) 0.001(4) -0.001(4)
F14 0.077(4) 0.052(3) 0.056(3) 0.000(3) 0.003(3) -0.009(2)
F15 0.076(4) 0.090(5) 0.077(4) 0.020(4) 0.023(3) -0.010(4)
F16 0.046(4) 0.114(7) 0.104(6) 0.001(4) 0.017(4) 0.009(4)
F17 0.069(4) 0.086(5) 0.099(5) -0.023(4) -0.006(4) -0.014(4)
F18 0.076(4) 0.063(4) 0.067(3) 0.004(3) 0.006(3) -0.019(3)

loop_
_atom_type_symbol
_atom_type_description
_atom_type_scat_dispersion_real
_atom_type_scat_dispersion_imag
_atom_type_scat_source
C C 0.0033 0.0016 'International Tables Vol C Tables 4.2.6.8 and 6.1.1.4'
F F 0.0171 0.0103 'International Tables Vol C Tables 4.2.6.8 and 6.1.1.4'
Pb Pb -3.3944 10.1111 'International Tables Vol C Tables 4.2.6.8 and 6.1.1.4'
S S 0.1246 0.1234 'International Tables Vol C Tables 4.2.6.8 and 6.1.1.4'

loop_
_geom_angle_atom_site_label_1
_geom_angle_atom_site_label_2
_geom_angle_atom_site_label_3
_geom_angle_site_symmetry_1
_geom_angle_site_symmetry_3
_geom_angle
S1 Pb1 S1 . 3_666 180.0
S1 Pb1 S2 . . 93.01(7)
S1 Pb1 S2 3_666 . 86.99(7)
S1 Pb1 S2 . 3_666 86.99(7)
S1 Pb1 S2 3_666 3_666 93.01(7)
S2 Pb1 S2 . 3_666 180.0
S1 Pb1 S3 . 3_666 79.50(7)
S1 Pb1 S3 3_666 3_666 100.50(7)
S2 Pb1 S3 . 3_666 113.51(6)
S2 Pb1 S3 3_666 3_666 66.49(6)
S1 Pb1 S3 . . 100.50(7)
S1 Pb1 S3 3_666 . 79.50(7)
S2 Pb1 S3 . . 66.49(6)
S2 Pb1 S3 3_666 . 113.51(6)
S3 Pb1 S3 3_666 . 180.0
S2 Pb2 S3 . . 75.61(7)
S2 Pb2 S1 . 2_645 86.56(8)
S3 Pb2 S1 . 2_645 86.77(8)
C1 S1 Pb2 . 2_655 103.5(3)
C1 S1 Pb1 . . 104.3(3)
Pb2 S1 Pb1 2_655 . 118.29(10)
C2 C1 C6 . . 115.6(10)
C2 C1 S1 . . 120.0(8)
C6 C1 S1 . . 124.4(7)
F2 C2 C3 . . 118.4(11)
F2 C2 C1 . . 119.2(11)
C3 C2 C1 . . 122.5(11)
F3 C3 C4 . . 120.5(13)
F3 C3 C2 . . 119.5(14)
C4 C3 C2 . . 119.9(11)
F4 C4 C3 . . 120.7(13)
F4 C4 C5 . . 119.7(13)
C3 C4 C5 . . 119.6(11)
F5 C5 C6 . . 119.0(11)
F5 C5 C4 . . 120.8(11)
C6 C5 C4 . . 120.2(11)
F6 C6 C5 . . 119.1(9)
F6 C6 C1 . . 118.7(9)
C5 C6 C1 . . 122.1(10)
C7 S2 Pb2 . . 107.7(3)
C7 S2 Pb1 . . 117.7(3)
Pb2 S2 Pb1 . . 96.83(8)
C12 C7 C8 . . 116.0(8)
C12 C7 S2 . . 120.4(7)
C8 C7 S2 . . 123.6(7)
F8 C8 C9 . . 117.4(8)
F8 C8 C7 . . 120.3(9)
C9 C8 C7 . . 122.4(9)
F9 C9 C10 . . 119.8(9)
F9 C9 C8 . . 120.8(10)
C10 C9 C8 . . 119.4(9)
F10 C10 C11 . . 119.6(11)
F10 C10 C9 . . 119.6(10)
C11 C10 C9 . . 120.7(9)
F11 C11 C10 . . 120.6(10)
F11 C11 C12 . . 120.6(10)
C10 C11 C12 . . 118.8(10)
F12 C12 C11 . . 117.9(9)
F12 C12 C7 . . 119.4(8)
C11 C12 C7 . . 122.7(9)
C13 S3 Pb2 . . 102.6(3)
C13 S3 Pb1 . . 117.6(3)
Pb2 S3 Pb1 . . 96.31(7)
C18 C13 C14 . . 114.6(9)
C18 C13 S3 . . 122.6(7)
C14 C13 S3 . . 122.8(7)
C15 C14 F14 . . 118.1(9)
C15 C14 C13 . . 123.6(9)
F14 C14 C13 . . 118.3(8)
F15 C15 C14 . . 121.0(10)
F15 C15 C16 . . 119.2(10)
C14 C15 C16 . . 119.8(9)
F16 C16 C15 . . 121.3(10)
F16 C16 C17 . . 119.1(10)
C15 C16 C17 . . 119.6(10)
F17 C17 C18 . . 119.7(10)
F17 C17 C16 . . 121.2(10)
C18 C17 C16 . . 119.1(9)
F18 C18 C17 . . 118.6(9)
F18 C18 C13 . . 118.1(10)
C17 C18 C13 . . 123.3(9)

loop_
_geom_bond_atom_site_label_1
_geom_bond_atom_site_label_2
_geom_bond_site_symmetry_2
_geom_bond_distance
_geom_bond_publ_flag
Pb1 S1 . 2.971(2) y
Pb1 S1 3_666 2.971(2) ?
Pb1 S2 . 3.030(2) y
Pb1 S2 3_666 3.030(2) ?
Pb1 S3 3_666 3.036(2) ?
Pb1 S3 . 3.036(2) y
Pb2 S2 . 2.704(2) y
Pb2 S3 . 2.721(2) y
Pb2 S1 2_645 2.737(3) y
S1 C1 . 1.742(11) ?
S1 Pb2 2_655 2.737(3) ?
C1 C2 . 1.385(14) ?
C1 C6 . 1.409(14) ?
C2 F2 . 1.334(13) ?
C2 C3 . 1.382(18) ?
C3 F3 . 1.328(14) ?
C3 C4 . 1.37(2) ?
C4 F4 . 1.337(14) ?
C4 C5 . 1.378(17) ?
C5 F5 . 1.347(13) ?
C5 C6 . 1.365(15) ?
C6 F6 . 1.357(11) ?
S2 C7 . 1.746(9) ?
C7 C12 . 1.392(13) ?
C7 C8 . 1.393(12) ?
C8 F8 . 1.345(11) ?
C8 C9 . 1.377(14) ?
C9 F9 . 1.351(11) ?
C9 C10 . 1.376(16) ?
C10 F10 . 1.347(12) ?
C10 C11 . 1.372(16) ?
C11 F11 . 1.335(12) ?
C11 C12 . 1.385(14) ?
C12 F12 . 1.344(11) ?
S3 C13 . 1.746(9) ?
C13 C18 . 1.389(13) ?
C13 C14 . 1.394(13) ?
C14 C15 . 1.356(14) ?
C14 F14 . 1.367(11) ?
C15 F15 . 1.344(12) ?
C15 C16 . 1.369(16) ?
C16 F16 . 1.321(12) ?
C16 C17 . 1.381(15) ?
C17 F17 . 1.331(12) ?
C17 C18 . 1.375(15) ?
C18 F18 . 1.356(11) ?

loop_
_geom_torsion_atom_site_label_1
_geom_torsion_atom_site_label_2
_geom_torsion_atom_site_label_3
_geom_torsion_atom_site_label_4
_geom_torsion_site_symmetry_1
_geom_torsion_site_symmetry_4
_geom_torsion
S1 Pb1 S1 C1 3_666 . -173(18)
S2 Pb1 S1 C1 . . -132.1(3)
S2 Pb1 S1 C1 3_666 . 47.9(3)
S3 Pb1 S1 C1 3_666 . 114.5(3)
S3 Pb1 S1 C1 . . -65.5(3)
S1 Pb1 S1 Pb2 3_666 2_655 73(14)
S2 Pb1 S1 Pb2 . 2_655 113.71(10)
S2 Pb1 S1 Pb2 3_666 2_655 -66.29(10)
S3 Pb1 S1 Pb2 3_666 2_655 0.35(10)
S3 Pb1 S1 Pb2 . 2_655 -179.65(10)
Pb2 S1 C1 C2 2_655 . -143.9(7)
Pb1 S1 C1 C2 . . 91.8(7)
Pb2 S1 C1 C6 2_655 . 33.7(8)
Pb1 S1 C1 C6 . . -90.6(7)
C6 C1 C2 F2 . . 179.4(8)
S1 C1 C2 F2 . . -2.7(12)
C6 C1 C2 C3 . . -0.1(14)
S1 C1 C2 C3 . . 177.7(8)
F2 C2 C3 F3 . . 0.9(15)
C1 C2 C3 F3 . . -179.6(9)
F2 C2 C3 C4 . . 178.9(10)
C1 C2 C3 C4 . . -1.5(16)
F3 C3 C4 F4 . . -0.1(17)
C2 C3 C4 F4 . . -178.2(10)
F3 C3 C4 C5 . . -179.5(10)
C2 C3 C4 C5 . . 2.5(17)
F4 C4 C5 F5 . . 0.7(15)
C3 C4 C5 F5 . . -180.0(10)
F4 C4 C5 C6 . . 178.9(9)
C3 C4 C5 C6 . . -1.8(16)
F5 C5 C6 F6 . . 0.8(13)
C4 C5 C6 F6 . . -177.4(9)
F5 C5 C6 C1 . . 178.3(8)
C4 C5 C6 C1 . . 0.1(15)
C2 C1 C6 F6 . . 178.4(8)
S1 C1 C6 F6 . . 0.6(12)
C2 C1 C6 C5 . . 0.8(13)
S1 C1 C6 C5 . . -176.9(7)
S3 Pb2 S2 C7 . . 160.1(3)
S1 Pb2 S2 C7 2_645 . -112.4(3)
S3 Pb2 S2 Pb1 . . 38.09(7)
S1 Pb2 S2 Pb1 2_645 . 125.62(7)
S1 Pb1 S2 C7 . . -49.7(3)
S1 Pb1 S2 C7 3_666 . 130.3(3)
S2 Pb1 S2 C7 3_666 . 50(9)
S3 Pb1 S2 C7 3_666 . 30.1(4)
S3 Pb1 S2 C7 . . -149.9(4)
S1 Pb1 S2 Pb2 . . 64.41(8)
S1 Pb1 S2 Pb2 3_666 . -115.59(8)
S2 Pb1 S2 Pb2 3_666 . 165(9)
S3 Pb1 S2 Pb2 3_666 . 144.27(6)
S3 Pb1 S2 Pb2 . . -35.73(6)
Pb2 S2 C7 C12 . . 144.4(7)
Pb1 S2 C7 C12 . . -107.6(7)
Pb2 S2 C7 C8 . . -35.5(8)
Pb1 S2 C7 C8 . . 72.5(8)
C12 C7 C8 F8 . . -178.8(8)
S2 C7 C8 F8 . . 1.1(12)
C12 C7 C8 C9 . . 1.7(13)
S2 C7 C8 C9 . . -178.4(7)
F8 C8 C9 F9 . . -1.6(13)
C7 C8 C9 F9 . . 177.8(8)
F8 C8 C9 C10 . . 179.0(8)
C7 C8 C9 C10 . . -1.6(14)
F9 C9 C10 F10 . . -0.5(14)
C8 C9 C10 F10 . . 178.9(9)
F9 C9 C10 C11 . . -177.8(9)
C8 C9 C10 C11 . . 1.6(15)
F10 C10 C11 F11 . . 3.1(16)
C9 C10 C11 F11 . . -179.6(10)
F10 C10 C11 C12 . . -179.1(9)
C9 C10 C11 C12 . . -1.8(16)
F11 C11 C12 F12 . . -0.1(15)
C10 C11 C12 F12 . . -177.9(9)
F11 C11 C12 C7 . . 179.8(9)
C10 C11 C12 C7 . . 2.0(15)
C8 C7 C12 F12 . . 178.0(8)
S2 C7 C12 F12 . . -1.9(12)
C8 C7 C12 C11 . . -1.9(13)
S2 C7 C12 C11 . . 178.2(8)
S2 Pb2 S3 C13 . . -158.1(3)
S1 Pb2 S3 C13 2_645 . 114.7(3)
S2 Pb2 S3 Pb1 . . -37.95(6)
S1 Pb2 S3 Pb1 2_645 . -125.23(8)
S1 Pb1 S3 C13 . . 54.4(3)
S1 Pb1 S3 C13 3_666 . -125.6(3)
S2 Pb1 S3 C13 . . 143.2(3)
S2 Pb1 S3 C13 3_666 . -36.8(3)
S3 Pb1 S3 C13 3_666 . -10E1(4)
S1 Pb1 S3 Pb2 . . -53.29(8)
S1 Pb1 S3 Pb2 3_666 . 126.71(8)
S2 Pb1 S3 Pb2 . . 35.43(6)
S2 Pb1 S3 Pb2 3_666 . -144.57(6)
S3 Pb1 S3 Pb2 3_666 . 15E1(4)
Pb2 S3 C13 C18 . . 130.3(7)
Pb1 S3 C13 C18 . . 26.3(8)
Pb2 S3 C13 C14 . . -51.9(7)
Pb1 S3 C13 C14 . . -156.0(6)
C18 C13 C14 C15 . . 1.4(13)
S3 C13 C14 C15 . . -176.5(7)
C18 C13 C14 F14 . . -178.8(8)
S3 C13 C14 F14 . . 3.3(11)
F14 C14 C15 F15 . . -0.4(13)
C13 C14 C15 F15 . . 179.4(8)
F14 C14 C15 C16 . . -179.7(9)
C13 C14 C15 C16 . . 0.2(15)
F15 C15 C16 F16 . . 1.6(15)
C14 C15 C16 F16 . . -179.1(9)
F15 C15 C16 C17 . . 179.3(9)
C14 C15 C16 C17 . . -1.4(15)
F16 C16 C17 F17 . . -0.5(15)
C15 C16 C17 F17 . . -178.1(10)
F16 C16 C17 C18 . . 178.8(9)
C15 C16 C17 C18 . . 1.1(15)
F17 C17 C18 F18 . . -0.8(14)
C16 C17 C18 F18 . . 179.9(9)
F17 C17 C18 C13 . . 179.8(9)
C16 C17 C18 C13 . . 0.5(15)
C14 C13 C18 F18 . . 178.9(8)
S3 C13 C18 F18 . . -3.2(12)
C14 C13 C18 C17 . . -1.7(13)
S3 C13 C18 C17 . . 176.2(8)
